data_1519204
loop_
_publ_author_name
'Whitby, Richard J.'
'Coles, Simon J.'
'Hursthouse, Michael B.'

_publ_section_title
;
 C31H43Cl3O2SiTi2
;
_journal_name_full 'Crystal Structure Report Archive'
_journal_page_first 770
_journal_year 1998
_chemical_formula_sum 'C31 H43 Cl3 O2 Si Ti2'
_chemical_formula_weight 677.89
_space_group_IT_number 14
_symmetry_cell_setting monoclinic
_symmetry_space_group_name_Hall '-P 2ybc'
_symmetry_space_group_name_H-M 'P 1 21/c 1'
_atom_sites_solution_hydrogens geom
_atom_sites_solution_primary direct
_atom_sites_solution_secondary difmap
_cell_angle_alpha 90.00
_cell_angle_beta 97.6060(10)
_cell_angle_gamma 90.00
_cell_formula_units_Z 4
_cell_length_a 11.0393(1)
_cell_length_b 10.7750(1)
_cell_length_c 27.2532(4)
_cell_measurement_temperature 150(2)
_cell_volume 3213.20(6)
_computing_cell_refinement REFINE
_computing_data_collection 'MADNES (Pflugrath & Messerschmidt, 1989)'
_computing_data_reduction 'ABSURD (Karaulov, 1992)'
_computing_publication_material SHELXL97
_computing_structure_refinement 'SHELXL97 (Sheldrick, 2008)'
_computing_structure_solution 'SIR92 (Altomare, Cascarano, Giacovazzo & Guaglitardi, 1993)'
_diffrn_ambient_temperature 293(2)
_diffrn_measured_fraction_theta_full 0.940
_diffrn_measured_fraction_theta_max 0.940
_diffrn_measurement_device_type 'Delft instruments FAST area detector'
_diffrn_measurement_method 'Intensity measurements as described by Darr, Drake, Hursthouse & Malik (1993)'
_diffrn_radiation_monochromator graphite
_diffrn_radiation_source 'rotating anode generator'
_diffrn_radiation_type synchrotron
_diffrn_radiation_wavelength 0.68750
_diffrn_reflns_av_R_equivalents 0.0702
_diffrn_reflns_av_sigmaI/netI 0.0747
_diffrn_reflns_limit_h_max 9
_diffrn_reflns_limit_h_min -12
_diffrn_reflns_limit_k_max 11
_diffrn_reflns_limit_k_min -11
_diffrn_reflns_limit_l_max 30
_diffrn_reflns_limit_l_min -30
_diffrn_reflns_number 14183
_diffrn_reflns_theta_full 22.50
_diffrn_reflns_theta_max 22.50
_diffrn_reflns_theta_min 1.80
_exptl_absorpt_coefficient_mu 0.811
_exptl_absorpt_correction_type none
_exptl_crystal_density_diffrn 1.401
_exptl_crystal_density_method 'not measured'
_exptl_crystal_F_000 1416
_exptl_crystal_size_max 0.14
_exptl_crystal_size_mid 0.06
_exptl_crystal_size_min 0.06
_refine_diff_density_max 1.059
_refine_diff_density_min -0.573
_refine_diff_density_rms 0.079
_refine_ls_extinction_coef 0
_refine_ls_extinction_method none
_refine_ls_goodness_of_fit_ref 0.926
_refine_ls_hydrogen_treatment mixed
_refine_ls_matrix_type full
_refine_ls_number_parameters 370
_refine_ls_number_reflns 4632
_refine_ls_number_restraints 0
_refine_ls_restrained_S_all 0.926
_refine_ls_R_factor_all 0.0921
_refine_ls_R_factor_gt 0.0534
_refine_ls_shift/su_max 0.023
_refine_ls_shift/su_mean 0.001
_refine_ls_structure_factor_coef Fsqd
_refine_ls_weighting_details 'calc w=1/[\s^2^(Fo^2^)+(0.1000P)^2^+0.0000P] where P=(Fo^2^+2Fc^2^)/3'
_refine_ls_weighting_scheme calc
_refine_ls_wR_factor_gt 0.1310
_refine_ls_wR_factor_ref 0.1534
_reflns_number_gt 3148
_reflns_number_total 4632
_reflns_threshold_expression >2sigma(I)
_cod_data_source_file eCrystal-770.cif
_cod_data_source_block s92
_cod_depositor_comments
;
Citation :
Whitby, Richard J. and Coles, Simon J. and Hursthouse, Michael B. (1998) 
University of Southampton, Crystal Structure Report Archive. 

More at:
http://ecrystals.chem.soton.ac.uk/770/

The following automatic conversions were performed:

'_symmetry_cell_setting' value 'Monoclinic' changed to 'monoclinic'
according to the built-in table from CIF Core dictionary named
'cif_core.dic' version 2.4.1 from 2010-06-29.

Automatic conversion script
Id: cif_fix_values 3105 2015-03-04 15:46:00Z robertas 
;
_cod_original_sg_symbol_H-M P2(1)/c
_cod_database_code 1519204

loop_
_symmetry_equiv_pos_as_xyz
'x, y, z'
'-x, y+1/2, -z+1/2'
'-x, -y, -z'
'x, -y-1/2, z-1/2'

loop_
_atom_site_label
_atom_site_type_symbol
_atom_site_fract_x
_atom_site_fract_y
_atom_site_fract_z
_atom_site_U_iso_or_equiv
_atom_site_adp_type
_atom_site_occupancy
_atom_site_calc_flag
_atom_site_refinement_flags
_atom_site_disorder_assembly
_atom_site_disorder_group
Ti1 Ti 1.01203(8) 0.31102(8) 0.13223(3) 0.0255(3) Uani 1 d . . .
Ti2 Ti 0.90178(8) 0.62504(8) 0.09890(3) 0.0242(3) Uani 1 d . . .
Cl1 Cl 0.94359(13) 0.18850(12) 0.06551(5) 0.0380(4) Uani 1 d . . .
Cl2 Cl 1.21628(12) 0.32436(13) 0.12816(6) 0.0401(4) Uani 1 d . . .
Cl3 Cl 0.79902(13) 0.62903(13) 0.16834(5) 0.0366(4) Uani 1 d . . .
Si1 Si 0.53924(16) 0.98372(15) 0.18018(6) 0.0408(5) Uani 1 d . . .
O1 O 0.9622(3) 0.4561(3) 0.11230(12) 0.0264(8) Uani 1 d . . .
O2 O 0.5750(4) 0.8873(4) 0.13881(15) 0.0543(12) Uani 1 d . . .
C1 C 1.0700(5) 0.2531(6) 0.2159(2) 0.0439(16) Uani 1 d . . .
H1 H 1.1514 0.2580 0.2298 0.053 Uiso 1 calc R . .
C2 C 1.0121(6) 0.1511(5) 0.1932(2) 0.0412(15) Uani 1 d . . .
H2 H 1.0486 0.0745 0.1896 0.049 Uiso 1 calc R . .
C3 C 0.8920(6) 0.1795(6) 0.1767(2) 0.0415(15) Uani 1 d . . .
H3 H 0.8345 0.1264 0.1598 0.050 Uiso 1 calc R . .
C4 C 0.8722(6) 0.3019(6) 0.1897(2) 0.0434(16) Uani 1 d . . .
H4 H 0.7986 0.3447 0.1835 0.052 Uiso 1 calc R . .
C5 C 0.9819(6) 0.3495(6) 0.2140(2) 0.0460(17) Uani 1 d . . .
H5 H 0.9948 0.4294 0.2265 0.055 Uiso 1 calc R . .
C6 C 0.9983(6) 0.7975(6) 0.1422(2) 0.0465(17) Uani 1 d . . .
H6 H 0.9562 0.8438 0.1632 0.056 Uiso 1 calc R . .
C7 C 0.9990(5) 0.8201(5) 0.0917(2) 0.0387(15) Uani 1 d . . .
H7 H 0.9576 0.8833 0.0732 0.046 Uiso 1 calc R . .
C8 C 1.0745(5) 0.7289(5) 0.0742(2) 0.0407(15) Uani 1 d . . .
H8 H 1.0919 0.7209 0.0419 0.049 Uiso 1 calc R . .
C9 C 1.1181(5) 0.6530(6) 0.1140(3) 0.0505(18) Uani 1 d . . .
H9 H 1.1703 0.5856 0.1129 0.061 Uiso 1 calc R . .
C10 C 1.0701(6) 0.6955(6) 0.1555(3) 0.0551(19) Uani 1 d . . .
H10 H 1.0841 0.6608 0.1870 0.066 Uiso 1 calc R . .
C11 C 0.6862(5) 0.6339(5) 0.05983(18) 0.0272(12) Uani 1 d . . .
C12 C 0.7546(5) 0.7198(4) 0.03541(18) 0.0236(12) Uani 1 d . . .
C13 C 0.8411(5) 0.6483(5) 0.01278(18) 0.0257(12) Uani 1 d . . .
H13 H 0.8975 0.6791 -0.0066 0.031 Uiso 1 calc R . .
C14 C 0.8258(5) 0.5228(5) 0.02518(18) 0.0284(13) Uani 1 d . . .
H14 H 0.8714 0.4567 0.0156 0.034 Uiso 1 calc R . .
C15 C 0.7307(5) 0.5138(4) 0.05426(18) 0.0261(12) Uani 1 d . . .
C16 C 0.6665(5) 0.4023(5) 0.0714(2) 0.0340(14) Uani 1 d . . .
H16A H 0.7231 0.3557 0.0948 0.041 Uiso 1 calc R . .
H16B H 0.6409 0.3489 0.0433 0.041 Uiso 1 calc R . .
C17 C 0.5536(5) 0.4386(5) 0.0963(2) 0.0401(15) Uani 1 d . . .
H17A H 0.4969 0.3694 0.0937 0.048 Uiso 1 calc R . .
H17B H 0.5795 0.4534 0.1312 0.048 Uiso 1 calc R . .
C18 C 0.4871(5) 0.5531(5) 0.0740(2) 0.0375(14) Uani 1 d . . .
H18A H 0.4156 0.5685 0.0903 0.045 Uiso 1 calc R . .
H18B H 0.4599 0.5390 0.0391 0.045 Uiso 1 calc R . .
C19 C 0.5722(5) 0.6676(5) 0.0801(2) 0.0298(13) Uani 1 d . . .
H19 H 0.589(4) 0.681(4) 0.1113(19) 0.019(13) Uiso 1 d . . .
C20 C 0.5180(5) 0.7895(5) 0.0569(2) 0.0363(14) Uani 1 d . . .
H20 H 0.421(5) 0.776(5) 0.0536(19) 0.045(16) Uiso 1 d . . .
C21 C 0.5691(6) 0.9026(5) 0.0868(2) 0.0416(16) Uani 1 d . . .
H21 H 0.508(5) 0.967(5) 0.0771(18) 0.032(14) Uiso 1 d . . .
C22 C 0.6958(5) 0.9257(5) 0.0710(2) 0.0352(14) Uani 1 d . . .
H22A H 0.7595 0.9005 0.0971 0.042 Uiso 1 calc R . .
H22B H 0.7063 1.0131 0.0642 0.042 Uiso 1 calc R . .
C23 C 0.7025(5) 0.8477(5) 0.02380(19) 0.0318(13) Uani 1 d . . .
C24 C 0.5644(5) 0.8177(5) 0.0076(2) 0.0358(14) Uani 1 d . . .
H24A H 0.5219 0.8882 -0.0088 0.043 Uiso 1 calc R . .
H24B H 0.5547 0.7465 -0.0143 0.043 Uiso 1 calc R . .
C25 C 0.7631(6) 0.9152(5) -0.0157(2) 0.0414(15) Uani 1 d . . .
H25A H 0.8479 0.9285 -0.0038 0.062 Uiso 1 calc R . .
H25B H 0.7236 0.9937 -0.0228 0.062 Uiso 1 calc R . .
H25C H 0.7560 0.8658 -0.0452 0.062 Uiso 1 calc R . .
C26 C 0.6582(6) 0.9668(7) 0.2359(3) 0.069(2) Uani 1 d . . .
H26A H 0.6648 0.8811 0.2455 0.103 Uiso 1 calc R . .
H26B H 0.6349 1.0153 0.2627 0.103 Uiso 1 calc R . .
H26C H 0.7356 0.9955 0.2279 0.103 Uiso 1 calc R . .
C27 C 0.5358(6) 1.1451(5) 0.1549(3) 0.0527(18) Uani 1 d . . .
H27A H 0.6131 1.1638 0.1441 0.079 Uiso 1 calc R . .
H27B H 0.5206 1.2027 0.1803 0.079 Uiso 1 calc R . .
H27C H 0.4721 1.1517 0.1274 0.079 Uiso 1 calc R . .
C28 C 0.3890(7) 0.9394(6) 0.1953(2) 0.0560(18) Uani 1 d . . .
C29 C 0.2937(6) 0.9555(6) 0.1498(3) 0.0570(19) Uani 1 d . . .
H29A H 0.3111 0.8990 0.1244 0.086 Uiso 1 calc R . .
H29B H 0.2964 1.0392 0.1379 0.086 Uiso 1 calc R . .
H29C H 0.2139 0.9384 0.1585 0.086 Uiso 1 calc R . .
C30 C 0.3901(7) 0.8014(7) 0.2104(3) 0.091(3) Uani 1 d . . .
H30A H 0.3191 0.7835 0.2261 0.136 Uiso 1 calc R . .
H30B H 0.4624 0.7842 0.2330 0.136 Uiso 1 calc R . .
H30C H 0.3894 0.7505 0.1815 0.136 Uiso 1 calc R . .
C31 C 0.3533(9) 1.0218(10) 0.2376(3) 0.116(4) Uani 1 d . . .
H31A H 0.2784 0.9919 0.2477 0.175 Uiso 1 calc R . .
H31B H 0.3423 1.1059 0.2262 0.175 Uiso 1 calc R . .
H31C H 0.4169 1.0189 0.2653 0.175 Uiso 1 calc R . .

loop_
_atom_site_aniso_label
_atom_site_aniso_U_11
_atom_site_aniso_U_22
_atom_site_aniso_U_33
_atom_site_aniso_U_23
_atom_site_aniso_U_13
_atom_site_aniso_U_12
Ti1 0.0272(5) 0.0246(5) 0.0246(5) 0.0043(4) 0.0028(4) 0.0019(4)
Ti2 0.0289(6) 0.0208(5) 0.0220(5) -0.0003(4) 0.0001(4) -0.0014(4)
Cl1 0.0493(9) 0.0304(8) 0.0349(8) -0.0052(6) 0.0079(7) -0.0081(7)
Cl2 0.0289(8) 0.0409(9) 0.0512(9) 0.0057(7) 0.0077(7) 0.0021(7)
Cl3 0.0451(9) 0.0417(8) 0.0228(7) -0.0039(6) 0.0041(6) 0.0035(7)
Si1 0.0559(11) 0.0310(9) 0.0376(10) 0.0034(8) 0.0144(8) 0.0046(8)
O1 0.029(2) 0.0223(19) 0.027(2) 0.0020(16) -0.0007(16) 0.0010(16)
O2 0.095(4) 0.040(2) 0.033(2) 0.011(2) 0.030(2) 0.028(2)
C1 0.038(4) 0.063(4) 0.029(3) 0.019(3) -0.002(3) -0.005(3)
C2 0.046(4) 0.034(4) 0.044(4) 0.015(3) 0.010(3) 0.008(3)
C3 0.047(4) 0.041(4) 0.038(4) 0.007(3) 0.015(3) -0.016(3)
C4 0.041(4) 0.061(4) 0.032(3) 0.009(3) 0.019(3) 0.009(3)
C5 0.076(5) 0.038(4) 0.026(3) 0.003(3) 0.013(3) 0.003(3)
C6 0.060(4) 0.040(4) 0.037(4) -0.016(3) -0.002(3) -0.017(3)
C7 0.043(4) 0.026(3) 0.045(4) 0.006(3) 0.002(3) -0.009(3)
C8 0.039(4) 0.039(4) 0.045(4) -0.009(3) 0.010(3) -0.017(3)
C9 0.031(4) 0.029(4) 0.089(6) 0.008(4) -0.004(4) -0.009(3)
C10 0.051(4) 0.058(5) 0.048(4) 0.018(4) -0.023(3) -0.027(4)
C11 0.029(3) 0.027(3) 0.024(3) -0.003(2) -0.004(2) 0.000(2)
C12 0.031(3) 0.019(3) 0.019(3) 0.004(2) -0.002(2) 0.001(2)
C13 0.028(3) 0.030(3) 0.019(3) 0.002(2) 0.004(2) 0.000(2)
C14 0.030(3) 0.027(3) 0.028(3) -0.007(2) 0.002(2) 0.009(2)
C15 0.029(3) 0.023(3) 0.025(3) 0.001(2) -0.004(2) -0.002(2)
C16 0.036(3) 0.026(3) 0.038(3) 0.007(3) -0.005(3) 0.001(3)
C17 0.041(4) 0.034(3) 0.044(4) 0.009(3) 0.005(3) -0.012(3)
C18 0.027(3) 0.041(4) 0.044(4) 0.006(3) 0.005(3) -0.003(3)
C19 0.034(3) 0.031(3) 0.025(3) 0.006(3) 0.004(3) 0.002(3)
C20 0.037(4) 0.034(3) 0.038(3) 0.012(3) 0.004(3) 0.005(3)
C21 0.060(4) 0.034(4) 0.032(3) 0.006(3) 0.007(3) 0.023(3)
C22 0.050(4) 0.024(3) 0.031(3) -0.003(3) 0.004(3) 0.005(3)
C23 0.041(3) 0.027(3) 0.028(3) 0.004(2) 0.009(3) 0.005(3)
C24 0.047(4) 0.026(3) 0.033(3) 0.007(3) 0.000(3) 0.010(3)
C25 0.059(4) 0.027(3) 0.038(3) 0.006(3) 0.010(3) 0.007(3)
C26 0.073(5) 0.064(5) 0.065(5) 0.007(4) -0.007(4) 0.009(4)
C27 0.059(4) 0.037(4) 0.064(5) 0.008(3) 0.015(4) -0.002(3)
C28 0.078(5) 0.046(4) 0.046(4) 0.009(3) 0.017(4) 0.001(4)
C29 0.039(4) 0.051(4) 0.081(5) 0.006(4) 0.004(4) -0.006(3)
C30 0.074(6) 0.086(6) 0.111(7) 0.053(6) 0.005(5) -0.026(5)
C31 0.111(8) 0.169(10) 0.082(7) -0.020(7) 0.061(6) 0.004(7)

loop_
_atom_type_symbol
_atom_type_description
_atom_type_scat_dispersion_real
_atom_type_scat_dispersion_imag
_atom_type_scat_source
C C 0.0033 0.0016 'International Tables Vol C Tables 4.2.6.8 and 6.1.1.4'
H H 0.0000 0.0000 'International Tables Vol C Tables 4.2.6.8 and 6.1.1.4'
O O 0.0106 0.0060 'International Tables Vol C Tables 4.2.6.8 and 6.1.1.4'
Si Si 0.0817 0.0704 'International Tables Vol C Tables 4.2.6.8 and 6.1.1.4'
Cl Cl 0.1484 0.1585 'International Tables Vol C Tables 4.2.6.8 and 6.1.1.4'
Ti Ti 0.2776 0.4457 'International Tables Vol C Tables 4.2.6.8 and 6.1.1.4'

loop_
_geom_angle_atom_site_label_1
_geom_angle_atom_site_label_2
_geom_angle_atom_site_label_3
_geom_angle
_geom_angle_site_symmetry_1
_geom_angle_site_symmetry_3
O1 Ti1 Cl2 101.78(12) . .
O1 Ti1 Cl1 102.41(12) . .
Cl2 Ti1 Cl1 102.84(6) . .
O1 Ti1 C5 93.45(19) . .
Cl2 Ti1 C5 107.61(18) . .
Cl1 Ti1 C5 141.82(17) . .
O1 Ti1 C4 92.18(19) . .
Cl2 Ti1 C4 141.23(17) . .
Cl1 Ti1 C4 109.22(17) . .
C5 Ti1 C4 34.8(2) . .
O1 Ti1 C1 125.3(2) . .
Cl2 Ti1 C1 85.45(15) . .
Cl1 Ti1 C1 129.08(17) . .
C5 Ti1 C1 35.1(2) . .
C4 Ti1 C1 57.5(2) . .
O1 Ti1 C3 121.73(19) . .
Cl2 Ti1 C3 133.20(16) . .
Cl1 Ti1 C3 85.04(16) . .
C5 Ti1 C3 57.3(2) . .
C4 Ti1 C3 34.25(19) . .
C1 Ti1 C3 56.7(2) . .
O1 Ti1 C2 147.52(18) . .
Cl2 Ti1 C2 99.78(15) . .
Cl1 Ti1 C2 96.09(16) . .
C5 Ti1 C2 56.7(2) . .
C4 Ti1 C2 56.3(2) . .
C1 Ti1 C2 33.6(2) . .
C3 Ti1 C2 33.5(2) . .
O1 Ti2 Cl3 93.23(11) . .
O1 Ti2 C14 78.32(16) . .
Cl3 Ti2 C14 123.11(14) . .
O1 Ti2 C13 109.17(16) . .
Cl3 Ti2 C13 134.31(13) . .
C14 Ti2 C13 34.79(17) . .
O1 Ti2 C6 121.03(19) . .
Cl3 Ti2 C6 79.47(16) . .
C14 Ti2 C6 151.4(2) . .
C13 Ti2 C6 117.3(2) . .
O1 Ti2 C10 87.6(2) . .
Cl3 Ti2 C10 83.68(19) . .
C14 Ti2 C10 150.0(2) . .
C13 Ti2 C10 134.7(2) . .
C6 Ti2 C10 33.7(2) . .
O1 Ti2 C7 133.68(18) . .
Cl3 Ti2 C7 108.89(15) . .
C14 Ti2 C7 117.25(19) . .
C13 Ti2 C7 84.03(19) . .
C6 Ti2 C7 34.2(2) . .
C10 Ti2 C7 56.6(2) . .
O1 Ti2 C8 102.92(18) . .
Cl3 Ti2 C8 135.53(15) . .
C14 Ti2 C8 100.80(19) . .
C13 Ti2 C8 78.6(2) . .
C6 Ti2 C8 56.6(2) . .
C10 Ti2 C8 56.5(2) . .
C7 Ti2 C8 34.48(19) . .
O1 Ti2 C9 77.08(18) . .
Cl3 Ti2 C9 116.2(2) . .
C14 Ti2 C9 116.3(2) . .
C13 Ti2 C9 107.6(2) . .
C6 Ti2 C9 56.2(2) . .
C10 Ti2 C9 33.9(2) . .
C7 Ti2 C9 56.7(2) . .
C8 Ti2 C9 33.9(2) . .
O1 Ti2 C15 81.82(15) . .
Cl3 Ti2 C15 89.20(13) . .
C14 Ti2 C15 34.08(17) . .
C13 Ti2 C15 57.01(17) . .
C6 Ti2 C15 154.7(2) . .
C10 Ti2 C15 166.9(2) . .
C7 Ti2 C15 136.48(19) . .
C8 Ti2 C15 133.6(2) . .
C9 Ti2 C15 147.5(2) . .
O1 Ti2 C12 134.55(15) . .
Cl3 Ti2 C12 102.61(13) . .
C14 Ti2 C12 57.27(17) . .
C13 Ti2 C12 34.59(16) . .
C6 Ti2 C12 103.8(2) . .
C10 Ti2 C12 135.9(2) . .
C7 Ti2 C12 80.62(18) . .
C8 Ti2 C12 94.9(2) . .
C9 Ti2 C12 128.9(2) . .
C15 Ti2 C12 56.52(16) . .
O1 Ti2 C11 113.62(15) . .
Cl3 Ti2 C11 78.78(12) . .
C14 Ti2 C11 55.65(17) . .
C13 Ti2 C11 55.96(17) . .
C6 Ti2 C11 121.7(2) . .
C10 Ti2 C11 153.0(2) . .
C7 Ti2 C11 110.40(19) . .
C8 Ti2 C11 128.3(2) . .
C9 Ti2 C11 162.0(2) . .
C15 Ti2 C11 33.15(16) . .
C12 Ti2 C11 33.46(16) . .
O2 Si1 C28 107.6(3) . .
O2 Si1 C27 109.6(3) . .
C28 Si1 C27 110.6(3) . .
O2 Si1 C26 106.9(3) . .
C28 Si1 C26 110.5(3) . .
C27 Si1 C26 111.4(3) . .
Ti1 O1 Ti2 172.2(2) . .
C21 O2 Si1 129.6(4) . .
C2 C1 C5 107.0(5) . .
C2 C1 Ti1 74.2(3) . .
C5 C1 Ti1 71.0(3) . .
C1 C2 C3 109.8(5) . .
C1 C2 Ti1 72.2(3) . .
C3 C2 Ti1 72.6(3) . .
C2 C3 C4 107.7(6) . .
C2 C3 Ti1 73.9(3) . .
C4 C3 Ti1 71.5(3) . .
C3 C4 C5 108.2(6) . .
C3 C4 Ti1 74.2(3) . .
C5 C4 Ti1 72.2(3) . .
C4 C5 C1 107.2(5) . .
C4 C5 Ti1 73.0(3) . .
C1 C5 Ti1 73.8(3) . .
C10 C6 C7 108.7(6) . .
C10 C6 Ti2 73.2(3) . .
C7 C6 Ti2 73.1(3) . .
C6 C7 C8 106.9(5) . .
C6 C7 Ti2 72.8(3) . .
C8 C7 Ti2 72.9(3) . .
C9 C8 C7 107.8(6) . .
C9 C8 Ti2 73.2(3) . .
C7 C8 Ti2 72.7(3) . .
C10 C9 C8 108.1(6) . .
C10 C9 Ti2 72.6(4) . .
C8 C9 Ti2 72.8(3) . .
C6 C10 C9 108.5(6) . .
C6 C10 Ti2 73.2(3) . .
C9 C10 Ti2 73.5(4) . .
C15 C11 C12 109.7(5) . .
C15 C11 C19 126.4(5) . .
C12 C11 C19 123.1(5) . .
C15 C11 Ti2 71.3(3) . .
C12 C11 Ti2 71.7(3) . .
C19 C11 Ti2 131.5(4) . .
C11 C12 C13 106.2(4) . .
C11 C12 C23 118.9(4) . .
C13 C12 C23 131.2(4) . .
C11 C12 Ti2 74.9(3) . .
C13 C12 Ti2 70.1(3) . .
C23 C12 Ti2 136.9(3) . .
C14 C13 C12 107.8(4) . .
C14 C13 Ti2 71.8(3) . .
C12 C13 Ti2 75.3(3) . .
C15 C14 C13 109.0(4) . .
C15 C14 Ti2 76.0(3) . .
C13 C14 Ti2 73.4(3) . .
C11 C15 C14 107.3(4) . .
C11 C15 C16 121.3(5) . .
C14 C15 C16 130.7(5) . .
C11 C15 Ti2 75.5(3) . .
C14 C15 Ti2 69.9(3) . .
C16 C15 Ti2 127.5(3) . .
C15 C16 C17 112.0(4) . .
C18 C17 C16 113.9(4) . .
C17 C18 C19 110.5(4) . .
C11 C19 C20 111.0(4) . .
C11 C19 C18 107.4(4) . .
C20 C19 C18 116.0(5) . .
C24 C20 C21 99.6(4) . .
C24 C20 C19 111.8(5) . .
C21 C20 C19 111.3(5) . .
O2 C21 C20 113.8(5) . .
O2 C21 C22 112.0(5) . .
C20 C21 C22 105.3(4) . .
C21 C22 C23 106.9(5) . .
C12 C23 C25 113.1(4) . .
C12 C23 C22 112.4(4) . .
C25 C23 C22 113.7(5) . .
C12 C23 C24 101.5(4) . .
C25 C23 C24 113.7(5) . .
C22 C23 C24 101.2(4) . .
C20 C24 C23 102.7(4) . .
C29 C28 C30 107.8(6) . .
C29 C28 C31 108.9(6) . .
C30 C28 C31 110.4(7) . .
C29 C28 Si1 109.6(4) . .
C30 C28 Si1 109.7(5) . .
C31 C28 Si1 110.3(6) . .

loop_
_geom_bond_atom_site_label_1
_geom_bond_atom_site_label_2
_geom_bond_distance
_geom_bond_site_symmetry_2
Ti1 O1 1.721(3) .
Ti1 Cl2 2.2767(16) .
Ti1 Cl1 2.2927(16) .
Ti1 C5 2.333(6) .
Ti1 C4 2.343(5) .
Ti1 C1 2.369(5) .
Ti1 C3 2.378(5) .
Ti1 C2 2.394(5) .
Ti2 O1 1.956(3) .
Ti2 Cl3 2.3320(16) .
Ti2 C14 2.347(5) .
Ti2 C13 2.367(5) .
Ti2 C6 2.376(6) .
Ti2 C10 2.377(6) .
Ti2 C7 2.380(5) .
Ti2 C8 2.383(5) .
Ti2 C9 2.388(6) .
Ti2 C15 2.424(5) .
Ti2 C12 2.436(5) .
Ti2 C11 2.477(5) .
Si1 O2 1.620(4) .
Si1 C28 1.825(7) .
Si1 C27 1.869(6) .
Si1 C26 1.881(7) .
O2 C21 1.420(7) .
C1 C2 1.376(8) .
C1 C5 1.418(8) .
C2 C3 1.377(8) .
C3 C4 1.391(8) .
C4 C5 1.398(9) .
C6 C10 1.376(9) .
C6 C7 1.398(8) .
C7 C8 1.412(8) .
C8 C9 1.392(9) .
C9 C10 1.389(9) .
C11 C15 1.399(7) .
C11 C12 1.415(7) .
C11 C19 1.484(7) .
C12 C13 1.429(7) .
C12 C23 1.511(7) .
C13 C14 1.410(7) .
C14 C15 1.400(7) .
C15 C16 1.501(7) .
C16 C17 1.546(7) .
C17 C18 1.521(8) .
C18 C19 1.546(8) .
C19 C20 1.543(7) .
C20 C24 1.530(7) .
C20 C21 1.532(8) .
C21 C22 1.537(8) .
C22 C23 1.546(7) .
C23 C25 1.525(7) .
C23 C24 1.564(8) .
C28 C29 1.527(9) .
C28 C30 1.543(9) .
C28 C31 1.547(10) .
